data_7006202
loop_
_publ_author_name
'Ishiwata, Koji'
'Kuwata, Shigeki'
'Ikariya, Takao'

_publ_section_title
;
 Silylenediamido [(CH3)2Si(NTs)2(2-); Ts = p-CH3C6H4SO2] complexes of
 iridium: synthesis, structures and facile Si-N bond cleavage.
;
_journal_issue 33
_journal_name_full 'Dalton transactions (Cambridge, England : 2003)'
_journal_page_first 3606
_journal_page_last 3608
_journal_paper_doi 10.1039/b709930b
_journal_year 2007
_chemical_formula_moiety 'C32 H50 Ir N2 O7 P S2 Si '
_chemical_formula_sum 'C32 H50 Ir N2 O7 P S2 Si'
_chemical_formula_weight 890.16
_space_group_IT_number 14
_symmetry_cell_setting monoclinic
_symmetry_Int_Tables_number 14
_symmetry_space_group_name_Hall '-P 2ybc'
_symmetry_space_group_name_H-M 'P 1 21/c 1'
_cell_angle_alpha 90.0000
_cell_angle_beta 104.708(3)
_cell_angle_gamma 90.0000
_cell_formula_units_Z 4
_cell_length_a 11.945(3)
_cell_length_b 18.337(4)
_cell_length_c 17.387(4)
_cell_measurement_reflns_used 15633
_cell_measurement_temperature 193.1
_cell_measurement_theta_max 31.5
_cell_measurement_theta_min 2.4
_cell_volume 3683.6(15)
_computing_cell_refinement CrystalClear
_computing_data_collection CrystalClear
_computing_data_reduction CrystalStructure
_computing_publication_material 'CrystalStructure 3.8'
_computing_structure_refinement CRYSTALS
_computing_structure_solution SIR92
_diffrn_detector_area_resol_mean 7.31
_diffrn_measured_fraction_theta_full 0.992
_diffrn_measured_fraction_theta_max 0.894
_diffrn_measurement_device_type 'Rigaku Saturn'
_diffrn_measurement_method \w
_diffrn_radiation_type 'Mo K\a'
_diffrn_radiation_wavelength 0.71070
_diffrn_reflns_av_R_equivalents 0.073
_diffrn_reflns_limit_h_max 14
_diffrn_reflns_limit_h_min -16
_diffrn_reflns_limit_k_max 26
_diffrn_reflns_limit_k_min -25
_diffrn_reflns_limit_l_max 24
_diffrn_reflns_limit_l_min -24
_diffrn_reflns_number 33325
_diffrn_reflns_theta_full 27.50
_diffrn_reflns_theta_max 31.37
_exptl_absorpt_coefficient_mu 3.870
_exptl_absorpt_correction_T_max 0.144
_exptl_absorpt_correction_T_min 0.048
_exptl_absorpt_correction_type multi-scan
_exptl_absorpt_process_details 'Jacobson, R. (1998) Private communication'
_exptl_crystal_colour yellow
_exptl_crystal_density_diffrn 1.605
_exptl_crystal_density_method 'not measured'
_exptl_crystal_description block
_exptl_crystal_F_000 1800.00
_exptl_crystal_size_max 1.00
_exptl_crystal_size_mid 0.80
_exptl_crystal_size_min 0.50
_refine_diff_density_max 2.22
_refine_diff_density_min -1.59
_refine_ls_extinction_method none
_refine_ls_goodness_of_fit_ref 1.000
_refine_ls_hydrogen_treatment constr
_refine_ls_number_parameters 465
_refine_ls_number_reflns 8396
_refine_ls_R_factor_gt 0.0370
_refine_ls_shift/su_max 0.0000
_refine_ls_structure_factor_coef Fsqd
_refine_ls_weighting_details 'w = 1/[0.0002Fo^2^ + 0.7000\s(Fo^2^) + 0.6000]/(4Fo^2^)'
_refine_ls_weighting_scheme calc
_refine_ls_wR_factor_ref 0.1053
_reflns_number_gt 6940
_reflns_number_total 8397
_reflns_threshold_expression F^2^>2.0\s(F^2^)
_cod_data_source_file b709930b.txt
_cod_data_source_block '__3b'
_cod_original_cell_volume 3683.8(15)
_cod_original_formula_sum 'C32 H50 Ir N2 O7 P S2 Si '
_cod_database_code 7006202

loop_
_symmetry_equiv_pos_site_id
_symmetry_equiv_pos_as_xyz
1 +X,+Y,+Z
2 -X,1/2+Y,1/2-Z
3 -X,-Y,-Z
4 +X,1/2-Y,1/2+Z

loop_
_atom_site_label
_atom_site_type_symbol
_atom_site_fract_x
_atom_site_fract_y
_atom_site_fract_z
_atom_site_U_iso_or_equiv
_atom_site_adp_type
_atom_site_occupancy
_atom_site_symmetry_multiplicity
_atom_site_calc_flag
_atom_site_refinement_flags
_atom_site_disorder_assembly
_atom_site_disorder_group
Ir(1) Ir 0.707830(10) 0.145330(10) 0.843120(10) 0.01695(5) Uani 1.00 1 d . . .
S(1) S 0.94302(10) 0.07865(7) 0.78243(8) 0.0281(3) Uani 1.00 1 d . . .
S(2) S 0.54111(10) 0.23995(6) 0.68178(7) 0.0233(2) Uani 1.00 1 d . . .
P(1) P 0.62391(10) 0.03648(6) 0.81601(7) 0.0198(2) Uani 1.00 1 d . . .
Si(1) Si 0.76578(12) 0.17600(8) 0.68942(8) 0.0252(3) Uani 1.00 1 d . . .
O(1) O 1.0059(3) 0.0737(2) 0.8645(2) 0.0403(10) Uani 1.00 1 d . . .
O(2) O 1.0035(3) 0.1083(2) 0.7272(2) 0.0411(11) Uani 1.00 1 d . . .
O(3) O 0.5091(3) 0.29136(19) 0.7353(2) 0.0359(10) Uani 1.00 1 d . . .
O(4) O 0.5684(3) 0.2702(2) 0.6112(2) 0.0345(9) Uani 1.00 1 d . . .
O(5) O 0.6941(2) -0.02295(17) 0.8749(2) 0.0250(8) Uani 1.00 1 d . . .
O(6) O 0.6147(3) 0.01161(17) 0.7279(2) 0.0272(8) Uani 1.00 1 d . . .
O(7) O 0.4993(2) 0.02168(18) 0.8308(2) 0.0271(8) Uani 1.00 1 d . . .
N(1) N 0.8266(3) 0.1221(2) 0.7722(2) 0.0234(9) Uani 1.00 1 d . . .
N(2) N 0.6426(3) 0.1888(2) 0.7243(2) 0.0220(9) Uani 1.00 1 d . . .
C(1) C 0.8478(5) 0.2611(3) 0.6846(4) 0.0470(18) Uani 1.00 1 d . . .
C(2) C 0.7385(5) 0.1292(3) 0.5920(3) 0.0401(15) Uani 1.00 1 d . . .
C(3) C 0.9092(4) -0.0141(2) 0.7502(3) 0.0270(12) Uani 1.00 1 d . . .
C(4) C 0.8968(5) -0.0325(3) 0.6721(3) 0.0397(15) Uani 1.00 1 d . . .
C(5) C 0.8721(5) -0.1035(3) 0.6478(3) 0.0390(15) Uani 1.00 1 d . . .
C(6) C 0.8574(4) -0.1577(2) 0.7000(3) 0.0336(14) Uani 1.00 1 d . . .
C(7) C 0.8716(4) -0.1381(2) 0.7792(3) 0.0330(14) Uani 1.00 1 d . . .
C(8) C 0.8978(4) -0.0662(2) 0.8047(3) 0.0284(12) Uani 1.00 1 d . . .
C(9) C 0.8257(5) -0.2345(3) 0.6715(4) 0.0479(18) Uani 1.00 1 d . . .
C(10) C 0.4151(4) 0.1865(2) 0.6452(2) 0.0275(12) Uani 1.00 1 d . . .
C(11) C 0.3136(4) 0.2026(3) 0.6668(3) 0.0371(15) Uani 1.00 1 d . . .
C(12) C 0.2148(5) 0.1608(3) 0.6381(3) 0.0428(16) Uani 1.00 1 d . . .
C(13) C 0.2150(4) 0.1029(3) 0.5881(3) 0.0387(15) Uani 1.00 1 d . . .
C(14) C 0.3166(5) 0.0878(3) 0.5656(3) 0.0441(16) Uani 1.00 1 d . . .
C(15) C 0.4153(4) 0.1289(3) 0.5939(3) 0.0342(14) Uani 1.00 1 d . . .
C(16) C 0.1106(5) 0.0545(4) 0.5607(4) 0.065(2) Uani 1.00 1 d . . .
C(17) C 0.8345(4) 0.2120(2) 0.9380(2) 0.0271(12) Uani 1.00 1 d . . .
C(18) C 0.8015(4) 0.1428(2) 0.9671(3) 0.0268(12) Uani 1.00 1 d . . .
C(19) C 0.6800(4) 0.1463(2) 0.9625(3) 0.0256(12) Uani 1.00 1 d . . .
C(20) C 0.6345(4) 0.2116(2) 0.9227(2) 0.0252(11) Uani 1.00 1 d . . .
C(21) C 0.7329(4) 0.2535(2) 0.9102(2) 0.0260(12) Uani 1.00 1 d . . .
C(22) C 0.9532(4) 0.2339(3) 0.9384(3) 0.0436(16) Uani 1.00 1 d . . .
C(23) C 0.8849(5) 0.0862(3) 1.0116(3) 0.0416(15) Uani 1.00 1 d . . .
C(24) C 0.6148(5) 0.0932(2) 1.0010(3) 0.0355(14) Uani 1.00 1 d . . .
C(25) C 0.5145(4) 0.2392(2) 0.9130(3) 0.0318(13) Uani 1.00 1 d . . .
C(26) C 0.7254(5) 0.3291(2) 0.8759(3) 0.0358(14) Uani 1.00 1 d . . .
C(27) C 0.6505(5) -0.0918(3) 0.8965(4) 0.0448(16) Uani 1.00 1 d . . .
C(28) C 0.7344(6) -0.1241(3) 0.9647(4) 0.0529(19) Uani 1.00 1 d . . .
C(29) C 0.5671(6) -0.0579(3) 0.6947(3) 0.0439(16) Uani 1.00 1 d . . .
C(30) C 0.5557(6) -0.0583(3) 0.6082(3) 0.0508(19) Uani 1.00 1 d . . .
C(31) C 0.3967(4) 0.0599(3) 0.7876(3) 0.0432(16) Uani 1.00 1 d . . .
C(32) C 0.2952(6) 0.0260(6) 0.8077(6) 0.118(3) Uani 1.00 1 d . . .
H(1) H 0.8188 0.2989 0.7115 0.057 Uiso 1.00 1 c R . .
H(2) H 0.8393 0.2746 0.6307 0.057 Uiso 1.00 1 c R . .
H(3) H 0.9274 0.2533 0.7095 0.057 Uiso 1.00 1 c R . .
H(4) H 0.8049 0.1333 0.5717 0.050 Uiso 1.00 1 c R . .
H(5) H 0.6740 0.1508 0.5557 0.050 Uiso 1.00 1 c R . .
H(6) H 0.7227 0.0792 0.5989 0.050 Uiso 1.00 1 c R . .
H(7) H 0.9063 0.0037 0.6353 0.049 Uiso 1.00 1 c R . .
H(8) H 0.8622 -0.1157 0.5933 0.047 Uiso 1.00 1 c R . .
H(9) H 0.8626 -0.1742 0.8164 0.040 Uiso 1.00 1 c R . .
H(10) H 0.9076 -0.0535 0.8590 0.034 Uiso 1.00 1 c R . .
H(11) H 0.7439 -0.2397 0.6572 0.059 Uiso 1.00 1 c R . .
H(12) H 0.8585 -0.2673 0.7134 0.059 Uiso 1.00 1 c R . .
H(13) H 0.8549 -0.2450 0.6267 0.059 Uiso 1.00 1 c R . .
H(14) H 0.3117 0.2425 0.7013 0.046 Uiso 1.00 1 c R . .
H(15) H 0.1464 0.1719 0.6542 0.052 Uiso 1.00 1 c R . .
H(16) H 0.3178 0.0483 0.5303 0.054 Uiso 1.00 1 c R . .
H(17) H 0.4837 0.1180 0.5777 0.042 Uiso 1.00 1 c R . .
H(18) H 0.1133 0.0150 0.5965 0.078 Uiso 1.00 1 c R . .
H(19) H 0.1081 0.0360 0.5092 0.077 Uiso 1.00 1 c R . .
H(20) H 0.0434 0.0830 0.5584 0.077 Uiso 1.00 1 c R . .
H(21) H 1.0061 0.1975 0.9641 0.050 Uiso 1.00 1 c R . .
H(22) H 0.9716 0.2789 0.9657 0.050 Uiso 1.00 1 c R . .
H(23) H 0.9584 0.2393 0.8850 0.051 Uiso 1.00 1 c R . .
H(24) H 0.8434 0.0502 1.0324 0.047 Uiso 1.00 1 c R . .
H(25) H 0.9401 0.1088 1.0540 0.047 Uiso 1.00 1 c R . .
H(26) H 0.9236 0.0639 0.9763 0.047 Uiso 1.00 1 c R . .
H(27) H 0.5365 0.1086 0.9914 0.045 Uiso 1.00 1 c R . .
H(28) H 0.6486 0.0917 1.0567 0.045 Uiso 1.00 1 c R . .
H(29) H 0.6176 0.0460 0.9791 0.045 Uiso 1.00 1 c R . .
H(30) H 0.5073 0.2857 0.8880 0.039 Uiso 1.00 1 c R . .
H(31) H 0.4978 0.2434 0.9634 0.039 Uiso 1.00 1 c R . .
H(32) H 0.4617 0.2061 0.8807 0.039 Uiso 1.00 1 c R . .
H(33) H 0.7995 0.3438 0.8708 0.043 Uiso 1.00 1 c R . .
H(34) H 0.6996 0.3623 0.9097 0.043 Uiso 1.00 1 c R . .
H(35) H 0.6722 0.3289 0.8250 0.043 Uiso 1.00 1 c R . .
H(36) H 0.5796 -0.0833 0.9104 0.051 Uiso 1.00 1 c R . .
H(37) H 0.6376 -0.1247 0.8529 0.051 Uiso 1.00 1 c R . .
H(38) H 0.7864 -0.1545 0.9462 0.061 Uiso 1.00 1 c R . .
H(39) H 0.6960 -0.1519 0.9964 0.061 Uiso 1.00 1 c R . .
H(40) H 0.7763 -0.0855 0.9956 0.061 Uiso 1.00 1 c R . .
H(41) H 0.6184 -0.0960 0.7183 0.054 Uiso 1.00 1 c R . .
H(42) H 0.4937 -0.0657 0.7052 0.054 Uiso 1.00 1 c R . .
H(43) H 0.4811 -0.0404 0.5821 0.063 Uiso 1.00 1 c R . .
H(44) H 0.5650 -0.1061 0.5899 0.063 Uiso 1.00 1 c R . .
H(45) H 0.6131 -0.0272 0.5968 0.063 Uiso 1.00 1 c R . .
H(46) H 0.4003 0.1096 0.8035 0.052 Uiso 1.00 1 c R . .
H(47) H 0.3904 0.0571 0.7321 0.052 Uiso 1.00 1 c R . .
H(48) H 0.2682 -0.0121 0.7706 0.141 Uiso 1.00 1 c R . .
H(49) H 0.2349 0.0604 0.8051 0.140 Uiso 1.00 1 c R . .
H(50) H 0.3186 0.0063 0.8598 0.140 Uiso 1.00 1 c R . .

loop_
_atom_site_aniso_label
_atom_site_aniso_U_11
_atom_site_aniso_U_22
_atom_site_aniso_U_33
_atom_site_aniso_U_12
_atom_site_aniso_U_13
_atom_site_aniso_U_23
Ir(1) 0.01745(11) 0.01562(11) 0.01743(11) -0.00001(6) 0.00377(7) 0.00027(6)
S(1) 0.0187(5) 0.0311(6) 0.0348(6) 0.0024(4) 0.0071(4) -0.0009(4)
S(2) 0.0252(5) 0.0204(5) 0.0228(5) 0.0015(4) 0.0032(4) 0.0041(4)
P(1) 0.0194(5) 0.0190(5) 0.0216(5) -0.0017(4) 0.0063(4) 0.0012(4)
Si(1) 0.0247(6) 0.0283(6) 0.0244(6) -0.0034(5) 0.0096(5) 0.0034(5)
O(1) 0.0290(19) 0.045(2) 0.041(2) 0.0079(16) -0.0029(16) -0.0078(17)
O(2) 0.031(2) 0.042(2) 0.057(2) -0.0030(17) 0.0239(18) -0.0023(18)
O(3) 0.042(2) 0.0259(18) 0.035(2) 0.0097(15) 0.0014(16) -0.0021(15)
O(4) 0.035(2) 0.038(2) 0.0281(18) -0.0028(15) 0.0038(15) 0.0128(15)
O(5) 0.0229(16) 0.0169(15) 0.0353(18) -0.0029(12) 0.0073(14) 0.0057(13)
O(6) 0.0336(18) 0.0197(16) 0.0307(18) -0.0099(13) 0.0127(14) -0.0040(13)
O(7) 0.0195(16) 0.0329(18) 0.0281(17) -0.0012(13) 0.0045(13) 0.0059(14)
N(1) 0.0155(18) 0.0265(19) 0.029(2) 0.0022(15) 0.0062(15) -0.0002(16)
N(2) 0.0232(19) 0.024(2) 0.0198(19) 0.0043(15) 0.0066(15) 0.0063(15)
C(1) 0.042(3) 0.042(3) 0.059(4) -0.014(2) 0.017(2) 0.014(2)
C(2) 0.042(3) 0.055(3) 0.027(2) 0.011(2) 0.017(2) 0.002(2)
C(3) 0.020(2) 0.028(2) 0.034(2) 0.0078(18) 0.0084(19) 0.0003(19)
C(4) 0.053(3) 0.037(3) 0.032(2) 0.006(2) 0.015(2) 0.003(2)
C(5) 0.043(3) 0.041(3) 0.034(3) 0.007(2) 0.011(2) -0.000(2)
C(6) 0.026(2) 0.030(2) 0.048(3) 0.008(2) 0.014(2) -0.001(2)
C(7) 0.031(2) 0.033(2) 0.036(2) 0.006(2) 0.010(2) 0.007(2)
C(8) 0.021(2) 0.034(2) 0.030(2) 0.008(2) 0.0056(18) 0.003(2)
C(9) 0.044(3) 0.042(3) 0.062(4) -0.004(2) 0.021(3) -0.009(2)
C(10) 0.026(2) 0.033(2) 0.022(2) -0.0005(19) 0.0040(18) 0.0059(19)
C(11) 0.034(2) 0.043(3) 0.038(3) 0.003(2) 0.014(2) 0.005(2)
C(12) 0.028(2) 0.063(3) 0.040(3) 0.002(2) 0.013(2) 0.004(2)
C(13) 0.027(2) 0.058(3) 0.030(2) -0.013(2) 0.005(2) 0.006(2)
C(14) 0.040(3) 0.059(3) 0.034(3) -0.011(2) 0.012(2) -0.014(2)
C(15) 0.029(2) 0.046(3) 0.031(2) -0.002(2) 0.013(2) -0.005(2)
C(16) 0.041(3) 0.105(6) 0.048(3) -0.039(3) 0.011(3) -0.001(3)
C(17) 0.029(2) 0.029(2) 0.020(2) -0.0043(19) 0.0005(18) -0.0069(18)
C(18) 0.027(2) 0.027(2) 0.023(2) 0.0022(18) -0.0003(19) -0.0017(18)
C(19) 0.030(2) 0.027(2) 0.021(2) 0.0006(18) 0.0090(19) -0.0029(17)
C(20) 0.034(2) 0.021(2) 0.020(2) 0.0041(19) 0.0064(19) -0.0010(17)
C(21) 0.029(2) 0.024(2) 0.024(2) -0.0006(18) 0.0052(19) -0.0079(18)
C(22) 0.031(2) 0.047(3) 0.047(3) -0.006(2) 0.000(2) -0.009(2)
C(23) 0.045(3) 0.040(3) 0.031(2) 0.014(2) -0.006(2) 0.002(2)
C(24) 0.054(3) 0.031(2) 0.027(2) -0.006(2) 0.021(2) -0.000(2)
C(25) 0.039(2) 0.026(2) 0.033(2) 0.004(2) 0.013(2) -0.003(2)
C(26) 0.045(3) 0.020(2) 0.041(3) -0.009(2) 0.009(2) -0.008(2)
C(27) 0.043(3) 0.030(2) 0.055(3) -0.011(2) 0.001(2) 0.019(2)
C(28) 0.068(4) 0.036(3) 0.048(3) -0.004(3) 0.004(3) 0.013(2)
C(29) 0.069(4) 0.030(2) 0.036(3) -0.024(2) 0.018(2) -0.011(2)
C(30) 0.080(4) 0.043(3) 0.034(3) -0.011(3) 0.022(3) -0.013(2)
C(31) 0.030(2) 0.053(3) 0.047(3) 0.010(2) 0.010(2) 0.016(2)
C(32) 0.021(3) 0.204(11) 0.126(8) 0.011(5) 0.015(4) 0.110(8)

loop_
_atom_type_symbol
_atom_type_description
_atom_type_scat_dispersion_real
_atom_type_scat_dispersion_imag
_atom_type_scat_source
C C 0.003 0.002
;
International Tables for Crystallography
(1992, Vol. C, Tables 4.2.6.8 and 6.1.1.4)
;
H H 0.000 0.000
;
International Tables for Crystallography
(1992, Vol. C, Table 6.1.1.4)
;
Ir Ir -1.444 7.990
;
International Tables for Crystallography
(1992, Vol. C, Tables 4.2.6.8 and 6.1.1.4)
;
N N 0.006 0.003
;
International Tables for Crystallography
(1992, Vol. C, Tables 4.2.6.8 and 6.1.1.4)
;
O O 0.011 0.006
;
International Tables for Crystallography
(1992, Vol. C, Tables 4.2.6.8 and 6.1.1.4)
;
S S 0.125 0.123
;
International Tables for Crystallography
(1992, Vol. C, Tables 4.2.6.8 and 6.1.1.4)
;
Si Si 0.082 0.070
;
International Tables for Crystallography
(1992, Vol. C, Tables 4.2.6.8 and 6.1.1.4)
;
P P 0.102 0.094
;
International Tables for Crystallography
(1992, Vol. C, Tables 4.2.6.8 and 6.1.1.4)
;

loop_
_geom_angle_atom_site_label_1
_geom_angle_atom_site_label_2
_geom_angle_atom_site_label_3
_geom_angle
_geom_angle_publ_flag
_geom_angle_site_symmetry_1
_geom_angle_site_symmetry_2
_geom_angle_site_symmetry_3
P(1) Ir(1) N(1) 91.63(11) yes . . .
P(1) Ir(1) N(2) 95.40(10) yes . . .
P(1) Ir(1) C(17) 144.12(12) yes . . .
P(1) Ir(1) C(18) 106.41(12) yes . . .
P(1) Ir(1) C(19) 92.27(12) yes . . .
P(1) Ir(1) C(20) 113.63(13) yes . . .
P(1) Ir(1) C(21) 151.64(14) yes . . .
N(1) Ir(1) N(2) 69.82(14) yes . . .
N(1) Ir(1) C(17) 96.17(16) yes . . .
N(1) Ir(1) C(18) 108.56(17) yes . . .
N(1) Ir(1) C(19) 146.14(16) yes . . .
N(1) Ir(1) C(20) 154.71(16) yes . . .
N(1) Ir(1) C(21) 116.47(17) yes . . .
N(2) Ir(1) C(17) 120.17(15) yes . . .
N(2) Ir(1) C(18) 158.19(15) yes . . .
N(2) Ir(1) C(19) 143.00(16) yes . . .
N(2) Ir(1) C(20) 107.15(15) yes . . .
N(2) Ir(1) C(21) 97.83(15) yes . . .
C(17) Ir(1) C(18) 38.10(17) yes . . .
C(17) Ir(1) C(19) 62.81(18) yes . . .
C(17) Ir(1) C(20) 62.88(18) yes . . .
C(17) Ir(1) C(21) 35.93(16) yes . . .
C(18) Ir(1) C(19) 38.5(2) yes . . .
C(18) Ir(1) C(20) 64.50(18) yes . . .
C(18) Ir(1) C(21) 62.74(16) yes . . .
C(19) Ir(1) C(20) 37.91(16) yes . . .
C(19) Ir(1) C(21) 62.56(17) yes . . .
C(20) Ir(1) C(21) 38.24(19) yes . . .
O(1) S(1) O(2) 117.4(2) yes . . .
O(1) S(1) N(1) 111.6(2) yes . . .
O(1) S(1) C(3) 105.5(2) yes . . .
O(2) S(1) N(1) 108.1(2) yes . . .
O(2) S(1) C(3) 105.0(2) yes . . .
N(1) S(1) C(3) 108.7(2) yes . . .
O(3) S(2) O(4) 116.5(2) yes . . .
O(3) S(2) N(2) 112.8(2) yes . . .
O(3) S(2) C(10) 104.6(2) yes . . .
O(4) S(2) N(2) 108.3(2) yes . . .
O(4) S(2) C(10) 105.0(2) yes . . .
N(2) S(2) C(10) 108.9(2) yes . . .
Ir(1) P(1) O(5) 110.11(12) yes . . .
Ir(1) P(1) O(6) 112.41(13) yes . . .
Ir(1) P(1) O(7) 120.38(13) yes . . .
O(5) P(1) O(6) 108.92(18) yes . . .
O(5) P(1) O(7) 98.15(18) yes . . .
O(6) P(1) O(7) 105.63(18) yes . . .
N(1) Si(1) N(2) 90.03(19) yes . . .
N(1) Si(1) C(1) 113.5(2) yes . . .
N(1) Si(1) C(2) 115.6(2) yes . . .
N(2) Si(1) C(1) 113.9(2) yes . . .
N(2) Si(1) C(2) 114.3(2) yes . . .
C(1) Si(1) C(2) 108.7(3) yes . . .
P(1) O(5) C(27) 126.9(3) yes . . .
P(1) O(6) C(29) 124.3(3) yes . . .
P(1) O(7) C(31) 122.4(3) yes . . .
Ir(1) N(1) S(1) 136.9(2) yes . . .
Ir(1) N(1) Si(1) 99.44(18) yes . . .
S(1) N(1) Si(1) 123.5(2) yes . . .
Ir(1) N(2) S(2) 136.1(2) yes . . .
Ir(1) N(2) Si(1) 98.72(16) yes . . .
S(2) N(2) Si(1) 122.5(2) yes . . .
S(1) C(3) C(4) 120.0(4) yes . . .
S(1) C(3) C(8) 119.7(3) yes . . .
C(4) C(3) C(8) 120.4(4) yes . . .
C(3) C(4) C(5) 119.9(5) yes . . .
C(4) C(5) C(6) 121.9(5) yes . . .
C(5) C(6) C(7) 117.4(4) yes . . .
C(5) C(6) C(9) 121.1(5) yes . . .
C(7) C(6) C(9) 121.5(5) yes . . .
C(6) C(7) C(8) 121.2(5) yes . . .
C(3) C(8) C(7) 119.3(5) yes . . .
S(2) C(10) C(11) 120.4(4) yes . . .
S(2) C(10) C(15) 120.8(4) yes . . .
C(11) C(10) C(15) 118.8(4) yes . . .
C(10) C(11) C(12) 120.4(5) yes . . .
C(11) C(12) C(13) 121.1(6) yes . . .
C(12) C(13) C(14) 118.2(5) yes . . .
C(12) C(13) C(16) 121.5(5) yes . . .
C(14) C(13) C(16) 120.2(5) yes . . .
C(13) C(14) C(15) 121.1(5) yes . . .
C(10) C(15) C(14) 120.3(5) yes . . .
Ir(1) C(17) C(18) 66.3(2) yes . . .
Ir(1) C(17) C(21) 71.8(2) yes . . .
Ir(1) C(17) C(22) 127.5(3) yes . . .
C(18) C(17) C(21) 107.7(4) yes . . .
C(18) C(17) C(22) 125.5(4) yes . . .
C(21) C(17) C(22) 126.8(4) yes . . .
Ir(1) C(18) C(17) 75.6(2) yes . . .
Ir(1) C(18) C(19) 71.5(2) yes . . .
Ir(1) C(18) C(23) 129.3(3) yes . . .
C(17) C(18) C(19) 107.4(4) yes . . .
C(17) C(18) C(23) 125.2(4) yes . . .
C(19) C(18) C(23) 125.9(4) yes . . .
Ir(1) C(19) C(18) 69.9(3) yes . . .
Ir(1) C(19) C(20) 71.1(3) yes . . .
Ir(1) C(19) C(24) 129.6(3) yes . . .
C(18) C(19) C(20) 108.8(4) yes . . .
C(18) C(19) C(24) 125.1(4) yes . . .
C(20) C(19) C(24) 125.8(4) yes . . .
Ir(1) C(20) C(19) 71.0(3) yes . . .
Ir(1) C(20) C(21) 74.4(3) yes . . .
Ir(1) C(20) C(25) 130.2(3) yes . . .
C(19) C(20) C(21) 107.0(4) yes . . .
C(19) C(20) C(25) 125.5(4) yes . . .
C(21) C(20) C(25) 126.1(4) yes . . .
Ir(1) C(21) C(17) 72.3(2) yes . . .
Ir(1) C(21) C(20) 67.3(2) yes . . .
Ir(1) C(21) C(26) 127.8(3) yes . . .
C(17) C(21) C(20) 108.6(4) yes . . .
C(17) C(21) C(26) 126.4(4) yes . . .
C(20) C(21) C(26) 125.0(4) yes . . .
O(5) C(27) C(28) 110.1(4) yes . . .
O(6) C(29) C(30) 109.5(4) yes . . .
O(7) C(31) C(32) 108.1(5) yes . . .
Si(1) C(1) H(1) 109.2 no . . .
Si(1) C(1) H(2) 109.8 no . . .
Si(1) C(1) H(3) 109.5 no . . .
H(1) C(1) H(2) 109.5 no . . .
H(1) C(1) H(3) 109.5 no . . .
H(2) C(1) H(3) 109.5 no . . .
Si(1) C(2) H(4) 109.5 no . . .
Si(1) C(2) H(5) 109.8 no . . .
Si(1) C(2) H(6) 109.1 no . . .
H(4) C(2) H(5) 109.5 no . . .
H(4) C(2) H(6) 109.5 no . . .
H(5) C(2) H(6) 109.5 no . . .
C(3) C(4) H(7) 119.7 no . . .
C(5) C(4) H(7) 120.4 no . . .
C(4) C(5) H(8) 119.4 no . . .
C(6) C(5) H(8) 118.7 no . . .
C(6) C(7) H(9) 119.2 no . . .
C(8) C(7) H(9) 119.6 no . . .
C(3) C(8) H(10) 120.3 no . . .
C(7) C(8) H(10) 120.5 no . . .
C(6) C(9) H(11) 109.6 no . . .
C(6) C(9) H(12) 108.7 no . . .
C(6) C(9) H(13) 110.2 no . . .
H(11) C(9) H(12) 109.5 no . . .
H(11) C(9) H(13) 109.5 no . . .
H(12) C(9) H(13) 109.5 no . . .
C(10) C(11) H(14) 119.8 no . . .
C(12) C(11) H(14) 119.9 no . . .
C(11) C(12) H(15) 119.4 no . . .
C(13) C(12) H(15) 119.4 no . . .
C(13) C(14) H(16) 119.2 no . . .
C(15) C(14) H(16) 119.6 no . . .
C(10) C(15) H(17) 119.7 no . . .
C(14) C(15) H(17) 120.0 no . . .
C(13) C(16) H(18) 110.7 no . . .
C(13) C(16) H(19) 109.5 no . . .
C(13) C(16) H(20) 108.2 no . . .
H(18) C(16) H(19) 109.5 no . . .
H(18) C(16) H(20) 109.5 no . . .
H(19) C(16) H(20) 109.5 no . . .
C(17) C(22) H(21) 109.6 no . . .
C(17) C(22) H(22) 109.8 no . . .
C(17) C(22) H(23) 109.0 no . . .
H(21) C(22) H(22) 109.5 no . . .
H(21) C(22) H(23) 109.5 no . . .
H(22) C(22) H(23) 109.5 no . . .
C(18) C(23) H(24) 109.4 no . . .
C(18) C(23) H(25) 109.7 no . . .
C(18) C(23) H(26) 109.3 no . . .
H(24) C(23) H(25) 109.5 no . . .
H(24) C(23) H(26) 109.5 no . . .
H(25) C(23) H(26) 109.5 no . . .
C(19) C(24) H(27) 109.1 no . . .
C(19) C(24) H(28) 109.7 no . . .
C(19) C(24) H(29) 109.6 no . . .
H(27) C(24) H(28) 109.5 no . . .
H(27) C(24) H(29) 109.5 no . . .
H(28) C(24) H(29) 109.5 no . . .
C(20) C(25) H(30) 109.3 no . . .
C(20) C(25) H(31) 110.1 no . . .
C(20) C(25) H(32) 109.0 no . . .
H(30) C(25) H(31) 109.5 no . . .
H(30) C(25) H(32) 109.5 no . . .
H(31) C(25) H(32) 109.5 no . . .
C(21) C(26) H(33) 109.5 no . . .
C(21) C(26) H(34) 110.0 no . . .
C(21) C(26) H(35) 108.8 no . . .
H(33) C(26) H(34) 109.5 no . . .
H(33) C(26) H(35) 109.5 no . . .
H(34) C(26) H(35) 109.5 no . . .
O(5) C(27) H(36) 109.0 no . . .
O(5) C(27) H(37) 109.9 no . . .
C(28) C(27) H(36) 109.3 no . . .
C(28) C(27) H(37) 109.1 no . . .
H(36) C(27) H(37) 109.5 no . . .
C(27) C(28) H(38) 109.6 no . . .
C(27) C(28) H(39) 110.7 no . . .
C(27) C(28) H(40) 108.1 no . . .
H(38) C(28) H(39) 109.5 no . . .
H(38) C(28) H(40) 109.5 no . . .
H(39) C(28) H(40) 109.5 no . . .
O(6) C(29) H(41) 109.2 no . . .
O(6) C(29) H(42) 110.0 no . . .
C(30) C(29) H(41) 108.6 no . . .
C(30) C(29) H(42) 110.2 no . . .
H(41) C(29) H(42) 109.5 no . . .
C(29) C(30) H(43) 108.6 no . . .
C(29) C(30) H(44) 110.9 no . . .
C(29) C(30) H(45) 109.0 no . . .
H(43) C(30) H(44) 109.5 no . . .
H(43) C(30) H(45) 109.5 no . . .
H(44) C(30) H(45) 109.5 no . . .
O(7) C(31) H(46) 110.1 no . . .
O(7) C(31) H(47) 109.8 no . . .
C(32) C(31) H(46) 108.2 no . . .
C(32) C(31) H(47) 111.0 no . . .
H(46) C(31) H(47) 109.5 no . . .
C(31) C(32) H(48) 107.8 no . . .
C(31) C(32) H(49) 111.6 no . . .
C(31) C(32) H(50) 109.0 no . . .
H(48) C(32) H(49) 109.5 no . . .
H(48) C(32) H(50) 109.5 no . . .
H(49) C(32) H(50) 109.5 no . . .

loop_
_geom_bond_atom_site_label_1
_geom_bond_atom_site_label_2
_geom_bond_distance
_geom_bond_publ_flag
_geom_bond_site_symmetry_1
_geom_bond_site_symmetry_2
Ir(1) P(1) 2.2296(11) yes . .
Ir(1) N(1) 2.146(4) yes . .
Ir(1) N(2) 2.166(3) yes . .
Ir(1) C(17) 2.288(4) yes . .
Ir(1) C(18) 2.163(4) yes . .
Ir(1) C(19) 2.184(5) yes . .
Ir(1) C(20) 2.185(5) yes . .
Ir(1) C(21) 2.282(4) yes . .
S(1) O(1) 1.437(3) yes . .
S(1) O(2) 1.447(4) yes . .
S(1) N(1) 1.573(4) yes . .
S(1) C(3) 1.804(4) yes . .
S(2) O(3) 1.442(4) yes . .
S(2) O(4) 1.456(4) yes . .
S(2) N(2) 1.563(3) yes . .
S(2) C(10) 1.773(4) yes . .
P(1) O(5) 1.582(3) yes . .
P(1) O(6) 1.576(3) yes . .
P(1) O(7) 1.596(3) yes . .
Si(1) N(1) 1.745(4) yes . .
Si(1) N(2) 1.744(4) yes . .
Si(1) C(1) 1.855(6) yes . .
Si(1) C(2) 1.852(5) yes . .
O(5) C(27) 1.452(6) yes . .
O(6) C(29) 1.454(6) yes . .
O(7) C(31) 1.446(6) yes . .
C(3) C(4) 1.371(7) yes . .
C(3) C(8) 1.377(7) yes . .
C(4) C(5) 1.378(7) yes . .
C(5) C(6) 1.386(8) yes . .
C(6) C(7) 1.391(8) yes . .
C(6) C(9) 1.509(8) yes . .
C(7) C(8) 1.400(6) yes . .
C(10) C(11) 1.389(8) yes . .
C(10) C(15) 1.384(7) yes . .
C(11) C(12) 1.389(8) yes . .
C(12) C(13) 1.372(9) yes . .
C(13) C(14) 1.395(9) yes . .
C(13) C(16) 1.506(9) yes . .
C(14) C(15) 1.381(8) yes . .
C(17) C(18) 1.458(7) yes . .
C(17) C(21) 1.410(6) yes . .
C(17) C(22) 1.472(7) yes . .
C(18) C(19) 1.435(7) yes . .
C(18) C(23) 1.508(7) yes . .
C(19) C(20) 1.419(6) yes . .
C(19) C(24) 1.506(8) yes . .
C(20) C(21) 1.466(7) yes . .
C(20) C(25) 1.489(7) yes . .
C(21) C(26) 1.503(7) yes . .
C(27) C(28) 1.468(8) yes . .
C(29) C(30) 1.476(8) yes . .
C(31) C(32) 1.481(11) yes . .
C(1) H(1) 0.950 no . .
C(1) H(2) 0.950 no . .
C(1) H(3) 0.950 no . .
C(2) H(4) 0.950 no . .
C(2) H(5) 0.950 no . .
C(2) H(6) 0.950 no . .
C(4) H(7) 0.950 no . .
C(5) H(8) 0.950 no . .
C(7) H(9) 0.950 no . .
C(8) H(10) 0.950 no . .
C(9) H(11) 0.950 no . .
C(9) H(12) 0.950 no . .
C(9) H(13) 0.950 no . .
C(11) H(14) 0.950 no . .
C(12) H(15) 0.950 no . .
C(14) H(16) 0.950 no . .
C(15) H(17) 0.950 no . .
C(16) H(18) 0.950 no . .
C(16) H(19) 0.950 no . .
C(16) H(20) 0.950 no . .
C(22) H(21) 0.950 no . .
C(22) H(22) 0.950 no . .
C(22) H(23) 0.950 no . .
C(23) H(24) 0.950 no . .
C(23) H(25) 0.950 no . .
C(23) H(26) 0.950 no . .
C(24) H(27) 0.950 no . .
C(24) H(28) 0.950 no . .
C(24) H(29) 0.950 no . .
C(25) H(30) 0.950 no . .
C(25) H(31) 0.950 no . .
C(25) H(32) 0.950 no . .
C(26) H(33) 0.950 no . .
C(26) H(34) 0.950 no . .
C(26) H(35) 0.950 no . .
C(27) H(36) 0.950 no . .
C(27) H(37) 0.950 no . .
C(28) H(38) 0.950 no . .
C(28) H(39) 0.950 no . .
C(28) H(40) 0.950 no . .
C(29) H(41) 0.950 no . .
C(29) H(42) 0.950 no . .
C(30) H(43) 0.950 no . .
C(30) H(44) 0.950 no . .
C(30) H(45) 0.950 no . .
C(31) H(46) 0.950 no . .
C(31) H(47) 0.950 no . .
C(32) H(48) 0.950 no . .
C(32) H(49) 0.950 no . .
C(32) H(50) 0.950 no . .
